data_4512845
loop_
_publ_author_name
'Gabriel, Catherine'
'Karakosta, Paraskevi'
'Vangelis, Angelos A.'
'Raptopoulou, Catherine P.'
'Terzis, Aris'
'Psycharis, Vassilis'
'Bertmer, Marko'
'Mateescu, Constantin'
'Salifoglou, Athanasios'

_publ_section_title
;
 pH-Specific Crystalline Binary and Ternary Metal--Organic Framework
 Materials of Pb(II) with (Di)Tricarboxylate Ligands
 andN,N&#x2032;-Aromatic Chelators. Structure, Architecture-Lattice
 Dimensionality, and Electronic Spectroscopic Property Correlations
;
_journal_issue 4
_journal_name_full 'Crystal Growth &amp; Design'
_journal_page_first 1666
_journal_paper_doi 10.1021/cg501628d
_journal_volume 15
_journal_year 2015
_chemical_formula_sum 'C12 H10 O12 Pb3'
_chemical_formula_weight 967.77
_chemical_name_systematic
;
 ?
;
_space_group_IT_number 15
_symmetry_cell_setting monoclinic
_symmetry_space_group_name_Hall '-C 2yc'
_symmetry_space_group_name_H-M 'C 1 2/c 1'
_atom_sites_solution_hydrogens geom
_atom_sites_solution_primary direct
_atom_sites_solution_secondary difmap
_audit_creation_method SHELXL-97
_cell_angle_alpha 90.00
_cell_angle_beta 92.5250(10)
_cell_angle_gamma 90.00
_cell_formula_units_Z 4
_cell_length_a 19.7130(2)
_cell_length_b 8.15100(10)
_cell_length_c 9.79280(10)
_cell_measurement_reflns_used 12202
_cell_measurement_temperature 160(2)
_cell_measurement_theta_max 71.74
_cell_measurement_theta_min 6.51
_cell_volume 1571.99(3)
_computing_cell_refinement 'CrystalClear, Rigaku MSC, 2005'
_computing_data_collection 'CrystalClear, Rigaku MSC, 2005'
_computing_data_reduction 'CrystalClear, Rigaku MSC, 2005'
_computing_structure_refinement 'SHELXL-97 (Sheldrick, 1997)'
_computing_structure_solution 'SHELXS-97 (Sheldrick, 1997)'
_diffrn_ambient_temperature 160(2)
_diffrn_measured_fraction_theta_full 0.890
_diffrn_measured_fraction_theta_max 0.890
_diffrn_measurement_device_type 'Rigaku R-AXIS SPIDER IPDS'
_diffrn_measurement_method '\q scans'
_diffrn_radiation_monochromator graphite
_diffrn_radiation_source 'fine-focus sealed tube'
_diffrn_radiation_type CuK\a
_diffrn_radiation_wavelength 1.54178
_diffrn_reflns_av_R_equivalents 0.1359
_diffrn_reflns_av_sigmaI/netI 0.0818
_diffrn_reflns_limit_h_max 21
_diffrn_reflns_limit_h_min -23
_diffrn_reflns_limit_k_max 9
_diffrn_reflns_limit_k_min -9
_diffrn_reflns_limit_l_max 11
_diffrn_reflns_limit_l_min -11
_diffrn_reflns_number 11496
_diffrn_reflns_theta_full 64.94
_diffrn_reflns_theta_max 64.94
_diffrn_reflns_theta_min 10.90
_exptl_absorpt_coefficient_mu 62.121
_exptl_absorpt_correction_T_max 0.0580
_exptl_absorpt_correction_T_min 0.0053
_exptl_absorpt_correction_type numerical
_exptl_crystal_colour colorless
_exptl_crystal_density_diffrn 4.089
_exptl_crystal_density_method 'not measured'
_exptl_crystal_description parallelepiped
_exptl_crystal_F_000 1696
_exptl_crystal_size_max 0.11
_exptl_crystal_size_mid 0.09
_exptl_crystal_size_min 0.08
_refine_diff_density_max 3.486
_refine_diff_density_min -2.140
_refine_diff_density_rms 0.477
_refine_ls_extinction_method none
_refine_ls_goodness_of_fit_ref 1.055
_refine_ls_hydrogen_treatment refall
_refine_ls_matrix_type full
_refine_ls_number_parameters 123
_refine_ls_number_reflns 1195
_refine_ls_number_restraints 0
_refine_ls_restrained_S_all 1.055
_refine_ls_R_factor_all 0.0549
_refine_ls_R_factor_gt 0.0526
_refine_ls_shift/su_max 0.001
_refine_ls_shift/su_mean 0.000
_refine_ls_structure_factor_coef Fsqd
_refine_ls_weighting_details 'calc w=1/[\s^2^(Fo^2^)+(0.0832P)^2^+1.4901P] where P=(Fo^2^+2Fc^2^)/3'
_refine_ls_weighting_scheme calc
_refine_ls_wR_factor_gt 0.1231
_refine_ls_wR_factor_ref 0.1259
_reflns_number_gt 1121
_reflns_number_total 1195
_reflns_threshold_expression >2sigma(I)
_cod_data_source_file cg501628d_si_003.cif
_cod_data_source_block compound3
_cod_depositor_comments 'Adding full bibliography for 4512844--4512847.cif.'
_cod_original_sg_symbol_H-M C2/c
_cod_database_code 4512845

loop_
_symmetry_equiv_pos_as_xyz
'x, y, z'
'-x, y, -z+1/2'
'x+1/2, y+1/2, z'
'-x+1/2, y+1/2, -z+1/2'
'-x, -y, -z'
'x, -y, z-1/2'
'-x+1/2, -y+1/2, -z'
'x+1/2, -y+1/2, z-1/2'

loop_
_atom_site_label
_atom_site_type_symbol
_atom_site_fract_x
_atom_site_fract_y
_atom_site_fract_z
_atom_site_U_iso_or_equiv
_atom_site_adp_type
_atom_site_occupancy
_atom_site_symmetry_multiplicity
_atom_site_calc_flag
_atom_site_refinement_flags
Pb1 Pb 0.0000 0.04369(5) -0.2500 0.0265(3) Uani 1 2 d S
Pb2 Pb -0.18331(2) 0.96086(4) -0.04374(4) 0.0262(3) Uani 1 1 d .
O1 O -0.2065(4) 0.1839(7) 0.2320(6) 0.0309(18) Uani 1 1 d .
O2 O -0.1040(4) 0.1875(7) 0.3236(6) 0.0271(16) Uani 1 1 d .
O3 O -0.1296(4) 0.8341(7) 0.1913(7) 0.0336(19) Uani 1 1 d .
O4 O -0.1864(4) 0.6847(7) 0.0344(6) 0.0302(17) Uani 1 1 d .
O5 O -0.0725(4) 0.1011(7) 0.0194(6) 0.0303(17) Uani 1 1 d .
O6 O -0.0084(4) 0.2687(7) -0.0995(6) 0.0294(17) Uani 1 1 d .
C1 C -0.1477(7) 0.2388(11) 0.2392(8) 0.028(3) Uani 1 1 d .
C2 C -0.1296(7) 0.3862(11) 0.1456(11) 0.034(3) Uani 1 1 d .
H2 H -0.1642 0.3871 0.0678 0.044 Uiso 1 1 calc R
C3 C -0.0633(7) 0.3847(11) 0.0858(11) 0.030(3) Uani 1 1 d .
H3A H -0.0282 0.3874 0.1613 0.042 Uiso 1 1 calc R
H3B H -0.0587 0.4871 0.0327 0.042 Uiso 1 1 calc R
C4 C -0.0478(6) 0.2415(10) -0.0066(8) 0.029(3) Uani 1 1 d .
C5 C -0.1426(6) 0.5433(8) 0.2329(10) 0.021(2) Uani 1 1 d .
H5A H -0.1848 0.5276 0.2826 0.029 Uiso 1 1 calc R
H5B H -0.1047 0.5566 0.3017 0.029 Uiso 1 1 calc R
C6 C -0.1490(7) 0.6945(12) 0.1506(9) 0.030(3) Uani 1 1 d .

loop_
_atom_site_aniso_label
_atom_site_aniso_U_11
_atom_site_aniso_U_22
_atom_site_aniso_U_33
_atom_site_aniso_U_23
_atom_site_aniso_U_13
_atom_site_aniso_U_12
Pb1 0.0417(7) 0.0154(4) 0.0222(5) 0.000 -0.0035(4) 0.000
Pb2 0.0394(6) 0.0150(3) 0.0237(4) -0.00148(9) -0.0044(3) 0.00080(11)
O1 0.035(6) 0.022(3) 0.036(4) 0.004(3) -0.003(3) -0.005(3)
O2 0.033(5) 0.021(3) 0.027(3) 0.000(2) -0.001(3) 0.006(3)
O3 0.044(6) 0.014(3) 0.043(4) 0.007(3) -0.007(4) -0.005(3)
O4 0.042(5) 0.020(3) 0.028(3) 0.009(3) -0.001(3) -0.002(3)
O5 0.044(5) 0.019(3) 0.028(3) 0.001(2) -0.002(3) -0.002(3)
O6 0.041(5) 0.021(3) 0.025(3) -0.008(2) -0.008(3) -0.008(3)
C1 0.049(9) 0.021(4) 0.012(4) 0.001(3) -0.009(5) 0.012(5)
C2 0.054(9) 0.021(5) 0.025(5) 0.000(4) -0.004(5) 0.002(4)
C3 0.036(8) 0.027(5) 0.027(5) -0.012(4) 0.004(5) -0.007(4)
C4 0.060(8) 0.013(4) 0.013(3) -0.003(3) -0.009(4) -0.002(4)
C5 0.023(8) 0.015(4) 0.023(5) 0.000(3) -0.017(5) -0.004(3)
C6 0.049(9) 0.021(5) 0.020(4) -0.003(3) -0.003(5) -0.009(4)

loop_
_atom_type_symbol
_atom_type_description
_atom_type_scat_dispersion_real
_atom_type_scat_dispersion_imag
_atom_type_scat_source
C C 0.0181 0.0091 'International Tables Vol C Tables 4.2.6.8 and 6.1.1.4'
H H 0.0000 0.0000 'International Tables Vol C Tables 4.2.6.8 and 6.1.1.4'
O O 0.0492 0.0322 'International Tables Vol C Tables 4.2.6.8 and 6.1.1.4'
Pb Pb -4.0753 8.5060 'International Tables Vol C Tables 4.2.6.8 and 6.1.1.4'

loop_
_geom_angle_atom_site_label_1
_geom_angle_atom_site_label_2
_geom_angle_atom_site_label_3
_geom_angle
_geom_angle_site_symmetry_1
_geom_angle_site_symmetry_3
O6 Pb1 O6 78.2(3) . 2_554
O4 Pb2 O2 74.0(2) . 6_565
O4 Pb2 O1 80.3(2) . 6_565
O2 Pb2 O1 52.4(2) 6_565 6_565
O4 Pb2 O5 112.6(2) . 1_565
O2 Pb2 O5 77.5(2) 6_565 1_565
O1 Pb2 O5 123.3(2) 6_565 1_565
O4 Pb2 O3 51.5(2) . .
O2 Pb2 O3 91.6(2) 6_565 .
O1 Pb2 O3 127.9(2) 6_565 .
O5 Pb2 O3 70.1(2) 1_565 .
O4 Pb2 C1 72.8(2) . 6_565
O2 Pb2 C1 26.3(3) 6_565 6_565
O1 Pb2 C1 26.4(3) 6_565 6_565
O5 Pb2 C1 102.0(3) 1_565 6_565
O3 Pb2 C1 108.9(3) . 6_565
C1 O1 Pb2 89.2(5) . 6_566
C1 O2 Pb2 94.6(7) . 6_566
C6 O3 Pb2 88.5(6) . .
C6 O4 Pb2 101.3(5) . .
C4 O5 Pb2 134.0(7) . 1_545
C4 O6 Pb1 112.4(5) . .
O2 C1 O1 122.5(9) . .
O2 C1 C2 118.7(11) . .
O1 C1 C2 118.7(9) . .
O2 C1 Pb2 59.1(5) . 6_566
O1 C1 Pb2 64.4(5) . 6_566
C2 C1 Pb2 165.3(6) . 6_566
C3 C2 C1 117.5(10) . .
C3 C2 C5 113.5(9) . .
C1 C2 C5 105.1(7) . .
C3 C2 H2 106.7 . .
C1 C2 H2 106.7 . .
C5 C2 H2 106.7 . .
C2 C3 C4 117.0(9) . .
C2 C3 H3A 108.0 . .
C4 C3 H3A 108.0 . .
C2 C3 H3B 108.0 . .
C4 C3 H3B 108.0 . .
H3A C3 H3B 107.3 . .
O6 C4 O5 124.3(8) . .
O6 C4 C3 116.6(8) . .
O5 C4 C3 118.9(8) . .
C6 C5 C2 113.4(9) . .
C6 C5 H5A 108.9 . .
C2 C5 H5A 108.9 . .
C6 C5 H5B 108.9 . .
C2 C5 H5B 108.9 . .
H5A C5 H5B 107.7 . .
O3 C6 O4 118.3(9) . .
O3 C6 C5 124.4(9) . .
O4 C6 C5 116.6(9) . .

loop_
_geom_bond_atom_site_label_1
_geom_bond_atom_site_label_2
_geom_bond_distance
_geom_bond_site_symmetry_2
Pb1 O6 2.363(5) .
Pb1 O6 2.363(5) 2_554
Pb2 O4 2.379(5) .
Pb2 O2 2.403(6) 6_565
Pb2 O1 2.517(6) 6_565
Pb2 O5 2.518(7) 1_565
Pb2 O3 2.697(7) .
Pb2 C1 2.791(9) 6_565
O1 C1 1.241(14) .
O1 Pb2 2.517(6) 6_566
O2 C1 1.241(12) .
O2 Pb2 2.403(6) 6_566
O3 C6 1.260(11) .
O4 C6 1.331(13) .
O5 C4 1.274(11) .
O5 Pb2 2.518(7) 1_545
O6 C4 1.242(11) .
C1 C2 1.562(13) .
C1 Pb2 2.791(9) 6_566
C2 C3 1.455(19) .
C2 C5 1.567(12) .
C2 H2 1.0000 .
C3 C4 1.517(11) .
C3 H3A 0.9900 .
C3 H3B 0.9900 .
C5 C6 1.475(13) .
C5 H5A 0.9900 .
C5 H5B 0.9900 .
